data_7119487
loop_
_publ_author_name
Gyandshwar
Kumar
Rao
Wendy
Pell
Ilia
Korobkov
Darrin
Richeson

_publ_section_title
;
 Electrocatalytic reduction of CO2 using Mn complexes with unconventional
 coordination environments
;
_journal_name_full Chem.Commun.
_journal_page_first 8010
_journal_volume 52
_journal_year 2016
_chemical_formula_sum 'C37.5 H32.5 Br Cl10.5 Mn N3 O3 P2'
_chemical_formula_weight 1142.18
_space_group_crystal_system triclinic
_space_group_IT_number 2
_space_group_name_Hall '-P 1'
_space_group_name_H-M_alt 'P -1'
_symmetry_space_group_name_Hall '-P 1'
_symmetry_space_group_name_H-M 'P -1'
_atom_sites_solution_hydrogens geom
_audit_creation_method SHELXL-2014/7
_audit_update_record
;
2016-05-06 deposited with the CCDC.
2016-05-31 downloaded from the CCDC.
;
_cell_angle_alpha 113.7345(11)
_cell_angle_beta 98.8175(12)
_cell_angle_gamma 110.0101(11)
_cell_formula_units_Z 2
_cell_length_a 12.8806(3)
_cell_length_b 15.3050(3)
_cell_length_c 15.3667(3)
_cell_measurement_reflns_used 9897
_cell_measurement_temperature 200(2)
_cell_measurement_theta_max 28.30
_cell_measurement_theta_min 2.49
_cell_volume 2452.06(10)
_computing_cell_refinement 'APEX II, Bruker (2009)'
_computing_data_collection 'APEX II, Bruker (2009)'
_computing_data_reduction 'XPREP, Bruker (2009)'
_computing_molecular_graphics 'SHELXTL, Bruker (2004)'
_computing_publication_material 'SHELXTL, Bruker (2004)'
_computing_structure_refinement 'SHELXL-2014/7 (Sheldrick, 2014)'
_computing_structure_solution 'SHELXS-03 (Sheldrick, 2003)'
_diffrn_ambient_temperature 200(2)
_diffrn_measured_fraction_theta_full 0.989
_diffrn_measured_fraction_theta_max 0.971
_diffrn_measurement_device_type 'Bruker APEX-II CCD'
_diffrn_measurement_method '\f and \w scans'
_diffrn_radiation_type MoK\a
_diffrn_radiation_wavelength 0.71073
_diffrn_reflns_av_R_equivalents 0.0287
_diffrn_reflns_av_unetI/netI 0.0471
_diffrn_reflns_Laue_measured_fraction_full 0.989
_diffrn_reflns_Laue_measured_fraction_max 0.971
_diffrn_reflns_limit_h_max 17
_diffrn_reflns_limit_h_min -16
_diffrn_reflns_limit_k_max 20
_diffrn_reflns_limit_k_min -20
_diffrn_reflns_limit_l_max 20
_diffrn_reflns_limit_l_min -20
_diffrn_reflns_number 20923
_diffrn_reflns_point_group_measured_fraction_full 0.989
_diffrn_reflns_point_group_measured_fraction_max 0.971
_diffrn_reflns_theta_full 25.242
_diffrn_reflns_theta_max 28.312
_diffrn_reflns_theta_min 1.801
_exptl_absorpt_coefficient_mu 1.759
_exptl_absorpt_correction_T_max 0.7457
_exptl_absorpt_correction_T_min 0.4631
_exptl_absorpt_correction_type multi-scan
_exptl_absorpt_process_details 'SADABS, Bruker (2003)'
_exptl_crystal_colour colourless
_exptl_crystal_density_diffrn 1.547
_exptl_crystal_description plate
_exptl_crystal_F_000 1142
_exptl_crystal_size_max 0.500
_exptl_crystal_size_mid 0.450
_exptl_crystal_size_min 0.100
_refine_diff_density_max 1.212
_refine_diff_density_min -0.736
_refine_diff_density_rms 0.083
_refine_ls_extinction_coef .
_refine_ls_extinction_method none
_refine_ls_goodness_of_fit_ref 1.061
_refine_ls_hydrogen_treatment constr
_refine_ls_matrix_type full
_refine_ls_number_parameters 541
_refine_ls_number_reflns 11858
_refine_ls_number_restraints 36
_refine_ls_restrained_S_all 1.074
_refine_ls_R_factor_all 0.0582
_refine_ls_R_factor_gt 0.0465
_refine_ls_shift/su_max 0.001
_refine_ls_shift/su_mean 0.000
_refine_ls_structure_factor_coef Fsqd
_refine_ls_weighting_details 'w=1/[\s^2^(Fo^2^)+(0.0576P)^2^+1.8550P] where P=(Fo^2^+2Fc^2^)/3'
_refine_ls_weighting_scheme calc
_refine_ls_wR_factor_gt 0.1195
_refine_ls_wR_factor_ref 0.1275
_reflns_Friedel_coverage 0.000
_reflns_Friedel_fraction_full .
_reflns_Friedel_fraction_max .
_reflns_number_gt 9706
_reflns_number_total 11858
_reflns_threshold_expression 'I > 2\s(I)'
_cod_data_source_file c6cc03827a2.cif
_cod_data_source_block dr155
_cod_depositor_comments
;
The following automatic conversions were performed:

'_exptl_crystal_density_meas' value 'n/a' was changed to '?' - the
value is perceived as not measured.

Automatic conversion script
Id: cif_fix_values 4624 2016-04-14 12:54:50Z antanas 
;
_cod_original_cell_volume 2452.06(9)
_cod_original_formula_sum 'C37.50 H32.50 Br Cl10.50 Mn N3 O3 P2'
_cod_database_code 7119487
_shelx_shelxl_version_number 2014/7
_shelx_space_group_comment
; 
The symmetry employed for this shelxl refinement is uniquely defined 
by the following loop, which should always be used as a source of 
symmetry information in preference to the above space-group names. 
They are only intended as comments. 
;
_shelx_estimated_absorpt_t_min 0.473
_shelx_estimated_absorpt_t_max 0.844

loop_
_space_group_symop_operation_xyz
'x, y, z'
'-x, -y, -z'

loop_
_atom_site_label
_atom_site_type_symbol
_atom_site_fract_x
_atom_site_fract_y
_atom_site_fract_z
_atom_site_U_iso_or_equiv
_atom_site_adp_type
_atom_site_occupancy
_atom_site_site_symmetry_order
_atom_site_calc_flag
_atom_site_refinement_flags_posn
_atom_site_refinement_flags_adp
_atom_site_refinement_flags_occupancy
_atom_site_disorder_assembly
_atom_site_disorder_group
Mn1 Mn 0.35458(3) 0.06762(3) 0.37268(2) 0.02279(9) Uani 1 1 d . . . . .
Br1 Br 0.13257(3) 0.33729(2) 0.15187(2) 0.03750(8) Uani 1 1 d . . . . .
P1 P 0.43199(5) 0.24090(5) 0.41983(5) 0.02545(13) Uani 1 1 d . . . . .
P2 P 0.24303(6) -0.10960(5) 0.28818(4) 0.02532(13) Uani 1 1 d . . . . .
O1 O 0.5660(2) 0.05477(19) 0.3242(2) 0.0539(6) Uani 1 1 d . . . . .
O2 O 0.4686(2) 0.08827(19) 0.56555(16) 0.0540(6) Uani 1 1 d . . . . .
O3 O 0.1674(2) 0.09078(18) 0.45935(18) 0.0512(5) Uani 1 1 d . . . . .
N1 N 0.26884(17) 0.05561(16) 0.24116(15) 0.0251(4) Uani 1 1 d . . . . .
N2 N 0.37297(19) 0.24056(16) 0.31350(16) 0.0302(4) Uani 1 1 d . . . . .
N3 N 0.15917(19) -0.12609(16) 0.18118(15) 0.0298(4) Uani 1 1 d . . . . .
C1 C 0.2927(2) 0.14342(19) 0.23004(18) 0.0285(5) Uani 1 1 d . . . . .
C2 C 0.2391(3) 0.1366(2) 0.1404(2) 0.0387(6) Uani 1 1 d . . . . .
H2A H 0.2582 0.1984 0.1330 0.046 Uiso 1 1 calc R U . . .
C3 C 0.1574(3) 0.0378(2) 0.0624(2) 0.0423(7) Uani 1 1 d . . . . .
H3A H 0.1202 0.0316 0.0004 0.051 Uiso 1 1 calc R U . . .
C4 C 0.1284(3) -0.0522(2) 0.07237(19) 0.0371(6) Uani 1 1 d . . . . .
H4A H 0.0716 -0.1201 0.0186 0.045 Uiso 1 1 calc R U . . .
C5 C 0.1853(2) -0.04016(19) 0.16393(18) 0.0271(5) Uani 1 1 d . . . . .
C6 C 0.4102(3) 0.3368(2) 0.3033(2) 0.0409(6) Uani 1 1 d . . . . .
H6A H 0.4666 0.3986 0.3680 0.061 Uiso 1 1 calc R U . . .
H6B H 0.4474 0.3283 0.2513 0.061 Uiso 1 1 calc R U . . .
H6C H 0.3417 0.3479 0.2839 0.061 Uiso 1 1 calc R U . . .
C7 C 0.0755(3) -0.2330(2) 0.0984(2) 0.0399(6) Uani 1 1 d . . . . .
H7A H 0.0661 -0.2851 0.1220 0.060 Uiso 1 1 calc R U . . .
H7B H -0.0005 -0.2339 0.0763 0.060 Uiso 1 1 calc R U . . .
H7C H 0.1051 -0.2514 0.0418 0.060 Uiso 1 1 calc R U . . .
C8 C 0.3928(2) 0.32281(19) 0.5196(2) 0.0308(5) Uani 1 1 d . . . . .
C9 C 0.3225(2) 0.3702(2) 0.5028(2) 0.0376(6) Uani 1 1 d . . . . .
H9A H 0.2975 0.3649 0.4387 0.045 Uiso 1 1 calc R U . . .
C10 C 0.2894(3) 0.4256(2) 0.5813(3) 0.0487(7) Uani 1 1 d . . . . .
H10A H 0.2411 0.4577 0.5701 0.058 Uiso 1 1 calc R U . . .
C11 C 0.3250(3) 0.4346(3) 0.6740(3) 0.0512(8) Uani 1 1 d . . . . .
H11A H 0.3028 0.4740 0.7270 0.061 Uiso 1 1 calc R U . . .
C12 C 0.3933(3) 0.3867(3) 0.6911(2) 0.0470(7) Uani 1 1 d . . . . .
H12A H 0.4173 0.3922 0.7555 0.056 Uiso 1 1 calc R U . . .
C13 C 0.4268(3) 0.3306(2) 0.6137(2) 0.0376(6) Uani 1 1 d . . . . .
H13A H 0.4734 0.2971 0.6252 0.045 Uiso 1 1 calc R U . . .
C14 C 0.5886(2) 0.31693(19) 0.45186(19) 0.0280(5) Uani 1 1 d . . . . .
C15 C 0.6632(2) 0.3934(2) 0.5500(2) 0.0337(5) Uani 1 1 d . . . . .
H15A H 0.6314 0.4136 0.6026 0.040 Uiso 1 1 calc R U . . .
C16 C 0.7833(3) 0.4401(2) 0.5716(2) 0.0415(6) Uani 1 1 d . . . . .
H16A H 0.8339 0.4917 0.6390 0.050 Uiso 1 1 calc R U . . .
C17 C 0.8301(3) 0.4118(2) 0.4952(2) 0.0426(6) Uani 1 1 d . . . . .
H17A H 0.9128 0.4423 0.5104 0.051 Uiso 1 1 calc R U . . .
C18 C 0.7567(3) 0.3393(2) 0.3969(2) 0.0413(6) Uani 1 1 d . . . . .
H18A H 0.7887 0.3222 0.3441 0.050 Uiso 1 1 calc R U . . .
C19 C 0.6368(2) 0.2916(2) 0.3752(2) 0.0346(5) Uani 1 1 d . . . . .
H19A H 0.5867 0.2411 0.3074 0.041 Uiso 1 1 calc R U . . .
C20 C 0.1425(2) -0.1569(2) 0.34708(19) 0.0313(5) Uani 1 1 d . . . . .
C21 C 0.0257(3) -0.1759(2) 0.3170(2) 0.0389(6) Uani 1 1 d . . . . .
H21A H -0.0057 -0.1734 0.2584 0.047 Uiso 1 1 calc R U . . .
C22 C -0.0448(3) -0.1984(3) 0.3721(3) 0.0496(7) Uani 1 1 d . . . . .
H22A H -0.1243 -0.2109 0.3516 0.060 Uiso 1 1 calc R U . . .
C23 C 0.0008(3) -0.2024(3) 0.4570(3) 0.0518(8) Uani 1 1 d . . . . .
H23A H -0.0479 -0.2184 0.4944 0.062 Uiso 1 1 calc R U . . .
C24 C 0.1156(3) -0.1837(3) 0.4880(2) 0.0491(7) Uani 1 1 d . . . . .
H24A H 0.1460 -0.1867 0.5465 0.059 Uiso 1 1 calc R U . . .
C25 C 0.1878(3) -0.1602(2) 0.4336(2) 0.0387(6) Uani 1 1 d . . . . .
H25A H 0.2676 -0.1464 0.4554 0.046 Uiso 1 1 calc R U . . .
C26 C 0.2958(2) -0.20908(19) 0.23878(19) 0.0309(5) Uani 1 1 d . . . . .
C27 C 0.2608(3) -0.3004(2) 0.2482(2) 0.0410(6) Uani 1 1 d . . . . .
H27A H 0.2101 -0.3115 0.2855 0.049 Uiso 1 1 calc R U . . .
C28 C 0.3005(3) -0.3758(2) 0.2025(3) 0.0511(8) Uani 1 1 d . . . . .
H28A H 0.2754 -0.4388 0.2081 0.061 Uiso 1 1 calc R U . . .
C29 C 0.3745(3) -0.3603(3) 0.1502(3) 0.0549(9) Uani 1 1 d . . . . .
H29A H 0.4018 -0.4118 0.1204 0.066 Uiso 1 1 calc R U . . .
C30 C 0.4101(3) -0.2697(3) 0.1403(3) 0.0546(8) Uani 1 1 d . . . . .
H30A H 0.4621 -0.2585 0.1040 0.065 Uiso 1 1 calc R U . . .
C31 C 0.3694(3) -0.1954(2) 0.1838(2) 0.0437(7) Uani 1 1 d . . . . .
H31A H 0.3925 -0.1340 0.1756 0.052 Uiso 1 1 calc R U . . .
C32 C 0.4824(2) 0.0579(2) 0.3372(2) 0.0337(5) Uani 1 1 d . . . . .
C33 C 0.4254(2) 0.0800(2) 0.48994(19) 0.0329(5) Uani 1 1 d . . . . .
C34 C 0.2360(2) 0.0813(2) 0.42318(19) 0.0324(5) Uani 1 1 d . . . . .
C35 C 0.2883(3) 0.3122(3) -0.0217(3) 0.0559(8) Uani 1 1 d . . . . .
H35A H 0.2424 0.3253 0.0251 0.067 Uiso 1 1 calc R U . . .
Cl1 Cl 0.23102(15) 0.17547(9) -0.09941(10) 0.0981(4) Uani 1 1 d . . . . .
Cl2 Cl 0.27198(15) 0.37286(11) -0.09358(10) 0.0968(4) Uani 1 1 d . . . . .
Cl3 Cl 0.43521(11) 0.36749(12) 0.05134(10) 0.0945(4) Uani 1 1 d . . . . .
C36 C -0.0332(3) 0.1818(3) 0.2448(2) 0.0461(7) Uani 1 1 d . . . . .
H36A H -0.0029 0.1995 0.1949 0.055 Uiso 1 1 calc R U . . .
Cl4 Cl 0.01489(8) 0.29967(7) 0.35867(6) 0.0550(2) Uani 1 1 d . . . . .
Cl5 Cl 0.01799(12) 0.09669(10) 0.26337(11) 0.0828(3) Uani 1 1 d . . . . .
Cl6 Cl -0.18646(11) 0.11594(10) 0.19647(11) 0.0983(4) Uani 1 1 d . . . . .
C37 C -0.0879(3) 0.4335(3) 0.1621(3) 0.0548(8) Uani 1 1 d D . . . .
H37A H -0.0264 0.4074 0.1624 0.066 Uiso 1 1 calc R U . . .
Cl7 Cl -0.22148(16) 0.32868(12) 0.12868(12) 0.1172(6) Uani 1 1 d D . . . .
Cl8 Cl -0.09022(15) 0.47823(10) 0.07492(10) 0.0934(4) Uani 1 1 d D . . . .
Cl9 Cl -0.05102(10) 0.53771(10) 0.28343(8) 0.0851(4) Uani 1 1 d D . . . .
C38 C 0.4573(14) -0.0108(14) -0.0154(11) 0.147(5) Uani 0.5 1 d D U P A -1
H38A H 0.3738 -0.0661 -0.0532 0.176 Uiso 0.5 1 calc R U P A -1
Cl10 Cl 0.4930(6) 0.0167(5) 0.1038(4) 0.172(2) Uani 0.5 1 d D U P A -1
Cl11 Cl 0.5466(9) -0.0548(11) -0.0690(5) 0.319(6) Uani 0.5 1 d D U P A -1
Cl12 Cl 0.4742(5) 0.1069(5) -0.0146(6) 0.205(3) Uani 0.5 1 d D U P A -1

loop_
_atom_site_aniso_label
_atom_site_aniso_U_11
_atom_site_aniso_U_22
_atom_site_aniso_U_33
_atom_site_aniso_U_23
_atom_site_aniso_U_13
_atom_site_aniso_U_12
Mn1 0.02483(18) 0.02355(17) 0.02209(17) 0.01166(14) 0.00647(13) 0.01305(14)
Br1 0.04449(17) 0.03913(15) 0.03582(15) 0.02039(12) 0.01596(12) 0.02258(13)
P1 0.0258(3) 0.0238(3) 0.0260(3) 0.0115(2) 0.0061(2) 0.0122(2)
P2 0.0290(3) 0.0240(3) 0.0242(3) 0.0126(2) 0.0081(2) 0.0126(2)
O1 0.0415(12) 0.0536(13) 0.0803(17) 0.0329(13) 0.0317(12) 0.0308(11)
O2 0.0722(16) 0.0555(13) 0.0348(11) 0.0236(10) 0.0026(10) 0.0337(12)
O3 0.0499(13) 0.0499(13) 0.0621(14) 0.0241(11) 0.0352(12) 0.0281(11)
N1 0.0264(10) 0.0270(10) 0.0251(9) 0.0142(8) 0.0079(8) 0.0137(8)
N2 0.0326(11) 0.0259(10) 0.0314(10) 0.0170(9) 0.0040(9) 0.0116(9)
N3 0.0333(11) 0.0260(10) 0.0259(10) 0.0125(8) 0.0049(8) 0.0112(9)
C1 0.0295(12) 0.0288(12) 0.0288(12) 0.0154(10) 0.0077(10) 0.0141(10)
C2 0.0466(16) 0.0374(14) 0.0354(14) 0.0237(12) 0.0079(12) 0.0177(12)
C3 0.0528(18) 0.0429(15) 0.0293(13) 0.0205(12) 0.0040(12) 0.0202(14)
C4 0.0439(15) 0.0340(13) 0.0246(12) 0.0126(11) 0.0022(11) 0.0143(12)
C5 0.0299(12) 0.0260(11) 0.0246(11) 0.0120(9) 0.0079(9) 0.0127(10)
C6 0.0396(15) 0.0312(13) 0.0463(16) 0.0249(13) 0.0022(12) 0.0080(11)
C7 0.0445(16) 0.0278(13) 0.0311(13) 0.0101(11) 0.0008(11) 0.0093(12)
C8 0.0278(12) 0.0230(11) 0.0370(13) 0.0105(10) 0.0093(10) 0.0121(10)
C9 0.0329(14) 0.0287(13) 0.0482(16) 0.0152(12) 0.0100(12) 0.0165(11)
C10 0.0419(17) 0.0364(15) 0.064(2) 0.0151(14) 0.0169(15) 0.0251(13)
C11 0.0433(17) 0.0422(17) 0.058(2) 0.0102(14) 0.0250(15) 0.0219(14)
C12 0.0470(17) 0.0495(17) 0.0380(15) 0.0129(13) 0.0186(13) 0.0230(14)
C13 0.0392(15) 0.0393(14) 0.0360(14) 0.0156(12) 0.0151(12) 0.0218(12)
C14 0.0275(12) 0.0261(11) 0.0315(12) 0.0143(10) 0.0091(10) 0.0132(10)
C15 0.0317(13) 0.0325(13) 0.0326(13) 0.0143(11) 0.0100(10) 0.0120(11)
C16 0.0332(14) 0.0397(15) 0.0384(14) 0.0163(12) 0.0039(11) 0.0092(12)
C17 0.0295(14) 0.0420(16) 0.0545(18) 0.0245(14) 0.0151(13) 0.0126(12)
C18 0.0413(16) 0.0430(16) 0.0461(16) 0.0233(13) 0.0228(13) 0.0204(13)
C19 0.0350(14) 0.0314(13) 0.0338(13) 0.0131(11) 0.0121(11) 0.0144(11)
C20 0.0359(13) 0.0271(12) 0.0296(12) 0.0135(10) 0.0127(10) 0.0126(10)
C21 0.0374(15) 0.0424(15) 0.0406(15) 0.0213(13) 0.0151(12) 0.0198(12)
C22 0.0432(17) 0.0566(19) 0.060(2) 0.0313(16) 0.0281(15) 0.0257(15)
C23 0.062(2) 0.0542(19) 0.0538(19) 0.0312(16) 0.0376(17) 0.0272(17)
C24 0.063(2) 0.0528(18) 0.0417(16) 0.0295(15) 0.0261(15) 0.0256(16)
C25 0.0401(15) 0.0439(15) 0.0370(14) 0.0238(13) 0.0142(12) 0.0184(13)
C26 0.0357(13) 0.0243(11) 0.0289(12) 0.0102(10) 0.0072(10) 0.0144(10)
C27 0.0485(17) 0.0314(14) 0.0452(16) 0.0206(12) 0.0140(13) 0.0185(12)
C28 0.066(2) 0.0328(15) 0.0537(18) 0.0196(14) 0.0100(16) 0.0281(15)
C29 0.065(2) 0.0446(18) 0.0485(18) 0.0092(14) 0.0098(16) 0.0384(17)
C30 0.061(2) 0.0501(19) 0.0540(19) 0.0156(15) 0.0292(17) 0.0333(17)
C31 0.0556(18) 0.0353(14) 0.0459(16) 0.0187(13) 0.0262(14) 0.0240(14)
C32 0.0352(14) 0.0298(12) 0.0369(13) 0.0167(11) 0.0115(11) 0.0153(11)
C33 0.0360(14) 0.0285(12) 0.0316(12) 0.0121(10) 0.0058(11) 0.0173(11)
C34 0.0375(14) 0.0292(12) 0.0306(12) 0.0142(10) 0.0100(11) 0.0164(11)
C35 0.061(2) 0.053(2) 0.0486(18) 0.0205(16) 0.0264(16) 0.0225(17)
Cl1 0.1302(12) 0.0483(6) 0.0847(8) 0.0225(6) 0.0306(8) 0.0216(6)
Cl2 0.1336(12) 0.0778(8) 0.0791(8) 0.0466(7) 0.0302(8) 0.0399(8)
Cl3 0.0670(7) 0.1022(9) 0.0779(8) 0.0183(7) 0.0143(6) 0.0348(7)
C36 0.0538(18) 0.0443(16) 0.0420(16) 0.0220(14) 0.0213(14) 0.0206(14)
Cl4 0.0556(5) 0.0456(4) 0.0481(4) 0.0157(3) 0.0185(4) 0.0145(4)
Cl5 0.0892(8) 0.0805(7) 0.1068(9) 0.0479(7) 0.0424(7) 0.0612(7)
Cl6 0.0593(6) 0.0746(7) 0.1001(9) 0.0073(6) -0.0156(6) 0.0265(6)
C37 0.062(2) 0.057(2) 0.0517(19) 0.0222(16) 0.0185(16) 0.0395(18)
Cl7 0.1231(12) 0.0808(9) 0.0904(9) 0.0302(8) 0.0330(9) 0.0003(8)
Cl8 0.1416(12) 0.0757(7) 0.0829(8) 0.0482(7) 0.0396(8) 0.0577(8)
Cl9 0.0715(7) 0.0941(8) 0.0569(6) 0.0026(5) 0.0090(5) 0.0493(6)
C38 0.173(15) 0.230(12) 0.126(9) 0.121(9) 0.090(10) 0.125(12)
Cl10 0.223(6) 0.235(5) 0.144(4) 0.140(4) 0.111(4) 0.115(5)
Cl11 0.355(10) 0.643(17) 0.129(4) 0.169(7) 0.133(6) 0.405(12)
Cl12 0.155(4) 0.233(6) 0.329(8) 0.229(6) 0.093(5) 0.082(4)

loop_
_atom_type_symbol
_atom_type_description
_atom_type_scat_dispersion_real
_atom_type_scat_dispersion_imag
_atom_type_scat_source
C C 0.0033 0.0016 'International Tables Vol C Tables 4.2.6.8 and 6.1.1.4'
H H 0.0000 0.0000 'International Tables Vol C Tables 4.2.6.8 and 6.1.1.4'
N N 0.0061 0.0033 'International Tables Vol C Tables 4.2.6.8 and 6.1.1.4'
O O 0.0106 0.0060 'International Tables Vol C Tables 4.2.6.8 and 6.1.1.4'
P P 0.1023 0.0942 'International Tables Vol C Tables 4.2.6.8 and 6.1.1.4'
Cl Cl 0.1484 0.1585 'International Tables Vol C Tables 4.2.6.8 and 6.1.1.4'
Br Br -0.2901 2.4595 'International Tables Vol C Tables 4.2.6.8 and 6.1.1.4'
Mn Mn 0.3368 0.7283 'International Tables Vol C Tables 4.2.6.8 and 6.1.1.4'

loop_
_geom_angle_atom_site_label_1
_geom_angle_atom_site_label_2
_geom_angle_atom_site_label_3
_geom_angle
_geom_angle_site_symmetry_1
_geom_angle_site_symmetry_3
C33 Mn1 C32 86.52(12) . .
C33 Mn1 C34 86.89(12) . .
C32 Mn1 C34 173.34(12) . .
C33 Mn1 N1 177.59(10) . .
C32 Mn1 N1 95.82(10) . .
C34 Mn1 N1 90.76(10) . .
C33 Mn1 P1 97.62(8) . .
C32 Mn1 P1 90.90(8) . .
C34 Mn1 P1 89.00(8) . .
N1 Mn1 P1 81.78(6) . .
C33 Mn1 P2 98.28(8) . .
C32 Mn1 P2 93.67(8) . .
C34 Mn1 P2 88.26(8) . .
N1 Mn1 P2 82.18(6) . .
P1 Mn1 P2 163.69(3) . .
N2 P1 C14 103.36(11) . .
N2 P1 C8 107.51(11) . .
C14 P1 C8 105.33(11) . .
N2 P1 Mn1 102.50(7) . .
C14 P1 Mn1 120.62(8) . .
C8 P1 Mn1 116.09(8) . .
N3 P2 C20 106.12(12) . .
N3 P2 C26 102.12(11) . .
C20 P2 C26 105.62(12) . .
N3 P2 Mn1 101.24(7) . .
C20 P2 Mn1 113.90(8) . .
C26 P2 Mn1 125.51(9) . .
C5 N1 C1 118.46(19) . .
C5 N1 Mn1 120.63(15) . .
C1 N1 Mn1 120.90(16) . .
C1 N2 C6 118.9(2) . .
C1 N2 P1 118.26(16) . .
C6 N2 P1 122.67(18) . .
C5 N3 C7 118.9(2) . .
C5 N3 P2 119.08(17) . .
C7 N3 P2 120.87(17) . .
N1 C1 C2 121.8(2) . .
N1 C1 N2 116.4(2) . .
C2 C1 N2 121.8(2) . .
C3 C2 C1 118.2(2) . .
C4 C3 C2 121.4(2) . .
C3 C4 C5 117.7(2) . .
N1 C5 N3 116.3(2) . .
N1 C5 C4 122.3(2) . .
N3 C5 C4 121.4(2) . .
C13 C8 C9 119.3(2) . .
C13 C8 P1 117.98(19) . .
C9 C8 P1 122.5(2) . .
C10 C9 C8 119.1(3) . .
C11 C10 C9 121.2(3) . .
C10 C11 C12 120.2(3) . .
C11 C12 C13 119.6(3) . .
C12 C13 C8 120.5(3) . .
C15 C14 C19 118.8(2) . .
C15 C14 P1 123.00(19) . .
C19 C14 P1 117.98(19) . .
C16 C15 C14 120.4(2) . .
C15 C16 C17 120.0(3) . .
C18 C17 C16 120.0(3) . .
C17 C18 C19 120.1(3) . .
C18 C19 C14 120.5(3) . .
C21 C20 C25 119.3(2) . .
C21 C20 P2 121.8(2) . .
C25 C20 P2 118.3(2) . .
C22 C21 C20 120.3(3) . .
C23 C22 C21 119.7(3) . .
C24 C23 C22 120.8(3) . .
C23 C24 C25 120.1(3) . .
C24 C25 C20 119.8(3) . .
C31 C26 C27 118.8(3) . .
C31 C26 P2 117.48(19) . .
C27 C26 P2 123.6(2) . .
C26 C27 C28 119.7(3) . .
C29 C28 C27 120.9(3) . .
C28 C29 C30 120.0(3) . .
C29 C30 C31 119.5(3) . .
C26 C31 C30 121.1(3) . .
O1 C32 Mn1 173.8(3) . .
O2 C33 Mn1 178.4(3) . .
O3 C34 Mn1 175.9(2) . .
Cl1 C35 Cl2 110.0(2) . .
Cl1 C35 Cl3 111.5(2) . .
Cl2 C35 Cl3 110.8(2) . .
Cl5 C36 Cl6 108.49(18) . .
Cl5 C36 Cl4 110.47(19) . .
Cl6 C36 Cl4 110.30(18) . .
Cl7 C37 Cl8 110.6(2) . .
Cl7 C37 Cl9 110.8(2) . .
Cl8 C37 Cl9 110.5(2) . .
Cl10 C38 Cl11 110.0(7) . .
Cl10 C38 Cl12 106.8(9) . .
Cl11 C38 Cl12 110.2(10) . .

loop_
_geom_bond_atom_site_label_1
_geom_bond_atom_site_label_2
_geom_bond_distance
_geom_bond_site_symmetry_2
Mn1 C33 1.794(3) .
Mn1 C32 1.846(3) .
Mn1 C34 1.852(3) .
Mn1 N1 2.0532(19) .
Mn1 P1 2.2305(7) .
Mn1 P2 2.2435(7) .
P1 N2 1.690(2) .
P1 C14 1.815(3) .
P1 C8 1.817(3) .
P2 N3 1.694(2) .
P2 C20 1.807(3) .
P2 C26 1.815(3) .
O1 C32 1.137(3) .
O2 C33 1.145(3) .
O3 C34 1.133(3) .
N1 C5 1.358(3) .
N1 C1 1.360(3) .
N2 C1 1.390(3) .
N2 C6 1.467(3) .
N3 C5 1.385(3) .
N3 C7 1.468(3) .
C1 C2 1.389(3) .
C2 C3 1.377(4) .
C3 C4 1.376(4) .
C4 C5 1.390(3) .
C8 C13 1.389(4) .
C8 C9 1.394(4) .
C9 C10 1.391(4) .
C10 C11 1.362(5) .
C11 C12 1.381(5) .
C12 C13 1.389(4) .
C14 C15 1.391(4) .
C14 C19 1.395(4) .
C15 C16 1.382(4) .
C16 C17 1.385(4) .
C17 C18 1.378(4) .
C18 C19 1.379(4) .
C20 C21 1.392(4) .
C20 C25 1.396(4) .
C21 C22 1.385(4) .
C22 C23 1.381(5) .
C23 C24 1.371(5) .
C24 C25 1.394(4) .
C26 C31 1.382(4) .
C26 C27 1.389(3) .
C27 C28 1.395(4) .
C28 C29 1.359(5) .
C29 C30 1.383(5) .
C30 C31 1.385(4) .
C35 Cl1 1.735(4) .
C35 Cl2 1.736(4) .
C35 Cl3 1.745(4) .
C36 Cl5 1.744(3) .
C36 Cl6 1.746(4) .
C36 Cl4 1.750(3) .
C37 Cl7 1.725(4) .
C37 Cl8 1.734(4) .
C37 Cl9 1.750(4) .
C38 Cl10 1.653(13) .
C38 Cl11 1.682(13) .
C38 Cl12 1.734(15) .

loop_
_geom_torsion_atom_site_label_1
_geom_torsion_atom_site_label_2
_geom_torsion_atom_site_label_3
_geom_torsion_atom_site_label_4
_geom_torsion
_geom_torsion_site_symmetry_1
_geom_torsion_site_symmetry_2
_geom_torsion_site_symmetry_3
_geom_torsion_site_symmetry_4
C14 P1 N2 C1 129.1(2) . . . .
C8 P1 N2 C1 -119.8(2) . . . .
Mn1 P1 N2 C1 3.0(2) . . . .
C14 P1 N2 C6 -45.7(2) . . . .
C8 P1 N2 C6 65.4(2) . . . .
Mn1 P1 N2 C6 -171.8(2) . . . .
C20 P2 N3 C5 127.50(19) . . . .
C26 P2 N3 C5 -122.1(2) . . . .
Mn1 P2 N3 C5 8.3(2) . . . .
C20 P2 N3 C7 -64.6(2) . . . .
C26 P2 N3 C7 45.8(2) . . . .
Mn1 P2 N3 C7 176.2(2) . . . .
C5 N1 C1 C2 -3.8(4) . . . .
Mn1 N1 C1 C2 177.5(2) . . . .
C5 N1 C1 N2 175.8(2) . . . .
Mn1 N1 C1 N2 -3.0(3) . . . .
C6 N2 C1 N1 174.6(2) . . . .
P1 N2 C1 N1 -0.5(3) . . . .
C6 N2 C1 C2 -5.9(4) . . . .
P1 N2 C1 C2 179.1(2) . . . .
N1 C1 C2 C3 1.8(4) . . . .
N2 C1 C2 C3 -177.7(3) . . . .
C1 C2 C3 C4 0.4(5) . . . .
C2 C3 C4 C5 -0.5(5) . . . .
C1 N1 C5 N3 -176.2(2) . . . .
Mn1 N1 C5 N3 2.5(3) . . . .
C1 N1 C5 C4 3.7(4) . . . .
Mn1 N1 C5 C4 -177.5(2) . . . .
C7 N3 C5 N1 -175.9(2) . . . .
P2 N3 C5 N1 -7.7(3) . . . .
C7 N3 C5 C4 4.2(4) . . . .
P2 N3 C5 C4 172.3(2) . . . .
C3 C4 C5 N1 -1.6(4) . . . .
C3 C4 C5 N3 178.3(3) . . . .
N2 P1 C8 C13 176.7(2) . . . .
C14 P1 C8 C13 -73.5(2) . . . .
Mn1 P1 C8 C13 62.7(2) . . . .
N2 P1 C8 C9 2.1(3) . . . .
C14 P1 C8 C9 111.8(2) . . . .
Mn1 P1 C8 C9 -111.9(2) . . . .
C13 C8 C9 C10 0.9(4) . . . .
P1 C8 C9 C10 175.5(2) . . . .
C8 C9 C10 C11 0.4(5) . . . .
C9 C10 C11 C12 -1.3(5) . . . .
C10 C11 C12 C13 0.9(5) . . . .
C11 C12 C13 C8 0.4(5) . . . .
C9 C8 C13 C12 -1.3(4) . . . .
P1 C8 C13 C12 -176.1(2) . . . .
N2 P1 C14 C15 137.3(2) . . . .
C8 P1 C14 C15 24.6(2) . . . .
Mn1 P1 C14 C15 -109.1(2) . . . .
N2 P1 C14 C19 -47.4(2) . . . .
C8 P1 C14 C19 -160.0(2) . . . .
Mn1 P1 C14 C19 66.2(2) . . . .
C19 C14 C15 C16 -2.6(4) . . . .
P1 C14 C15 C16 172.7(2) . . . .
C14 C15 C16 C17 0.7(4) . . . .
C15 C16 C17 C18 2.0(4) . . . .
C16 C17 C18 C19 -2.7(4) . . . .
C17 C18 C19 C14 0.8(4) . . . .
C15 C14 C19 C18 1.9(4) . . . .
P1 C14 C19 C18 -173.6(2) . . . .
N3 P2 C20 C21 -13.7(3) . . . .
C26 P2 C20 C21 -121.6(2) . . . .
Mn1 P2 C20 C21 96.8(2) . . . .
N3 P2 C20 C25 175.1(2) . . . .
C26 P2 C20 C25 67.2(2) . . . .
Mn1 P2 C20 C25 -74.4(2) . . . .
C25 C20 C21 C22 -0.4(4) . . . .
P2 C20 C21 C22 -171.4(2) . . . .
C20 C21 C22 C23 -0.3(5) . . . .
C21 C22 C23 C24 0.5(5) . . . .
C22 C23 C24 C25 0.0(5) . . . .
C23 C24 C25 C20 -0.7(5) . . . .
C21 C20 C25 C24 0.8(4) . . . .
P2 C20 C25 C24 172.2(2) . . . .
N3 P2 C26 C31 65.2(2) . . . .
C20 P2 C26 C31 176.0(2) . . . .
Mn1 P2 C26 C31 -48.2(3) . . . .
N3 P2 C26 C27 -110.8(2) . . . .
C20 P2 C26 C27 0.0(3) . . . .
Mn1 P2 C26 C27 135.8(2) . . . .
C31 C26 C27 C28 0.2(4) . . . .
P2 C26 C27 C28 176.1(2) . . . .
C26 C27 C28 C29 1.0(5) . . . .
C27 C28 C29 C30 -1.0(5) . . . .
C28 C29 C30 C31 -0.2(5) . . . .
C27 C26 C31 C30 -1.4(5) . . . .
P2 C26 C31 C30 -177.6(3) . . . .
C29 C30 C31 C26 1.4(5) . . . .
